data_4313394
loop_
_publ_author_name
'John H. Thurston'
'Kenton H. Whitmire'

_publ_contact_author
;
      Kenton H. Whitmire
      Department of Chemistry MS-60
      Rice University
      1600 Main St. 
      Houtson Tx. 77005
      United States of America
;
_publ_contact_author_email whitmir@rice.edu
_publ_contact_author_fax '713 737 5652'
_publ_contact_author_phone '713 737 5650'
_publ_section_title
;
 Molecular Precursors for Ferroelectric Materials: Synthesis and
 Characterization of Bi2M2(\m-O)(sal)4(Hsal)4(OEt)2 and
 BiM4(\m-O)4(sal)4(Hsal)3(OiPr)4 (sal = O2CC6H4O, Hsal = O2CC6H4OH) (M =
 Nb, Ta)
;
_journal_name_full 'Inorganic Chemistry'
_journal_page_first 2014
_journal_page_last 2023
_journal_paper_doi 10.1021/ic026108s
_journal_volume 42
_journal_year 2003
_chemical_formula_sum 'C61 H57 Bi O29 Ta4'
_chemical_formula_weight 2186.85
_chemical_name_systematic
; 
 ? 
;
_space_group_IT_number 14
_symmetry_cell_setting monoclinic
_symmetry_space_group_name_Hall '-P 2yn'
_symmetry_space_group_name_H-M 'P 1 21/n 1'
_atom_sites_solution_hydrogens geom
_atom_sites_solution_primary direct
_atom_sites_solution_secondary difmap
_audit_creation_method SHELXL-97
_cell_angle_alpha 90.00
_cell_angle_beta 108.33(3)
_cell_angle_gamma 90.00
_cell_formula_units_Z 4
_cell_length_a 15.262(3)
_cell_length_b 21.886(4)
_cell_length_c 21.315(4)
_cell_measurement_reflns_used 4264
_cell_measurement_temperature 293(2)
_cell_measurement_theta_max 46.384
_cell_measurement_theta_min 4.357
_cell_volume 6758(3)
_computing_cell_refinement 'SHELXTL 6.10 (Bruker AXS, 2001)'
_computing_data_collection 'SHELXTL 6.10 (Bruker AXS, 2001)'
_computing_data_reduction 'SHELXTL 6.10 (Bruker AXS, 2001)'
_computing_molecular_graphics 'SHELXTL 6.10 (Bruker AXS, 2001)'
_computing_publication_material 'SHELXTL 6.10 (Bruker AXS, 2001)'
_computing_structure_refinement 'SHELXL-97 (Sheldrick, 1997)'
_computing_structure_solution 'SHELXS-97 (Sheldrick, 1990)'
_diffrn_ambient_temperature 293(2)
_diffrn_measured_fraction_theta_full 0.998
_diffrn_measured_fraction_theta_max 0.998
_diffrn_measurement_device_type 'Bruker SMART 1k, CCD'
_diffrn_measurement_method '2 theta, omega'
_diffrn_radiation_monochromator graphite
_diffrn_radiation_source 'normal-focus sealed tube'
_diffrn_radiation_type MoK\a
_diffrn_radiation_wavelength 0.71073
_diffrn_reflns_av_R_equivalents 0.0443
_diffrn_reflns_av_sigmaI/netI 0.0576
_diffrn_reflns_limit_h_max 12
_diffrn_reflns_limit_h_min -16
_diffrn_reflns_limit_k_max 24
_diffrn_reflns_limit_k_min -23
_diffrn_reflns_limit_l_max 23
_diffrn_reflns_limit_l_min -22
_diffrn_reflns_number 29314
_diffrn_reflns_theta_full 23.28
_diffrn_reflns_theta_max 23.28
_diffrn_reflns_theta_min 1.37
_exptl_absorpt_coefficient_mu 9.131
_exptl_absorpt_correction_T_max 1.000000
_exptl_absorpt_correction_T_min 0.636308
_exptl_absorpt_correction_type empirical
_exptl_crystal_colour colorless
_exptl_crystal_density_diffrn 2.149
_exptl_crystal_density_method 'not measured'
_exptl_crystal_description 'square prism'
_exptl_crystal_F_000 4120
_exptl_crystal_size_max 0.24
_exptl_crystal_size_mid 0.22
_exptl_crystal_size_min 0.20
_refine_diff_density_max 0.964
_refine_diff_density_min -0.857
_refine_diff_density_rms 0.132
_refine_ls_extinction_method none
_refine_ls_goodness_of_fit_ref 0.902
_refine_ls_hydrogen_treatment 'riding model'
_refine_ls_matrix_type full
_refine_ls_number_parameters 848
_refine_ls_number_reflns 9713
_refine_ls_number_restraints 16
_refine_ls_restrained_S_all 0.910
_refine_ls_R_factor_all 0.0571
_refine_ls_R_factor_gt 0.0319
_refine_ls_shift/su_max 0.001
_refine_ls_shift/su_mean 0.000
_refine_ls_structure_factor_coef Fsqd
_refine_ls_weighting_details 'calc w=1/[\s^2^(Fo^2^)+(0.0322P)^2^+0.0000P] where P=(Fo^2^+2Fc^2^)/3'
_refine_ls_weighting_scheme calc
_refine_ls_wR_factor_gt 0.0631
_refine_ls_wR_factor_ref 0.0693
_reflns_number_gt 6674
_reflns_number_total 9713
_reflns_threshold_expression >2sigma(I)
_cod_data_source_file ic026108ssi20021216_054950_1.cif
_cod_data_source_block 2b
_cod_original_cell_volume 6758(2)
_cod_database_code 4313394

loop_
_symmetry_equiv_pos_as_xyz
'x, y, z'
'-x+1/2, y+1/2, -z+1/2'
'-x, -y, -z'
'x-1/2, -y-1/2, z-1/2'

loop_
_atom_site_label
_atom_site_type_symbol
_atom_site_fract_x
_atom_site_fract_y
_atom_site_fract_z
_atom_site_U_iso_or_equiv
_atom_site_adp_type
_atom_site_occupancy
_atom_site_symmetry_multiplicity
_atom_site_calc_flag
_atom_site_refinement_flags
_atom_site_disorder_assembly
_atom_site_disorder_group
Bi1 Bi 0.91047(3) 0.046046(15) 0.214821(17) 0.04697(11) Uani 1 1 d . . .
Ta1 Ta 0.74659(3) 0.159162(16) 0.030998(17) 0.04361(11) Uani 1 1 d . . .
O1 O 0.8383(4) 0.2421(2) 0.2392(3) 0.0481(16) Uani 1 1 d . . .
Ta2 Ta 0.89257(3) 0.251086(16) 0.171554(19) 0.04495(12) Uani 1 1 d . . .
O2 O 0.6494(4) 0.1252(2) 0.0582(3) 0.0476(16) Uani 1 1 d . . .
O3 O 0.6804(4) 0.1689(2) 0.1869(2) 0.0416(15) Uani 1 1 d . . .
Ta3 Ta 0.74720(3) 0.203180(16) 0.269969(17) 0.04280(11) Uani 1 1 d . . .
Ta4 Ta 0.60568(3) 0.108671(15) 0.130202(17) 0.04025(11) Uani 1 1 d . . .
O4 O 0.7987(4) 0.2064(2) 0.1087(2) 0.0437(15) Uani 1 1 d . . .
O11 O 0.4435(6) 0.0172(4) 0.2409(4) 0.103(3) Uani 1 1 d . . .
H11H H 0.4789 0.0275 0.2208 0.154 Uiso 1 1 calc R . .
C11 C 0.4580(8) 0.0518(5) 0.2945(5) 0.066(3) Uani 1 1 d . . .
O12 O 0.5772(4) 0.0839(2) 0.2208(3) 0.0493(16) Uani 1 1 d . . .
C12 C 0.3976(9) 0.0409(6) 0.3306(7) 0.092(4) Uani 1 1 d . . .
H12A H 0.3511 0.0118 0.3172 0.111 Uiso 1 1 calc R . .
O13 O 0.6549(4) 0.1467(3) 0.3022(3) 0.0547(17) Uani 1 1 d . . .
C13 C 0.4093(10) 0.0745(7) 0.3860(8) 0.112(5) Uani 1 1 d . . .
H13A H 0.3690 0.0691 0.4104 0.135 Uiso 1 1 calc R . .
C14 C 0.4799(11) 0.1167(7) 0.4071(6) 0.110(5) Uani 1 1 d . . .
H14A H 0.4855 0.1392 0.4451 0.132 Uiso 1 1 calc R . .
C15 C 0.5398(9) 0.1259(5) 0.3746(5) 0.081(4) Uani 1 1 d . . .
H15A H 0.5889 0.1529 0.3908 0.097 Uiso 1 1 calc R . .
C16 C 0.5276(7) 0.0941(4) 0.3149(5) 0.052(3) Uani 1 1 d . . .
C17 C 0.5907(7) 0.1090(4) 0.2779(5) 0.053(3) Uani 1 1 d . . .
O21 O 1.0167(4) 0.2804(3) 0.2227(3) 0.0549(17) Uani 1 1 d . . .
C21 C 1.1023(7) 0.2564(5) 0.2398(4) 0.052(3) Uani 1 1 d . . .
O22 O 0.9601(4) 0.1689(2) 0.2004(3) 0.0519(17) Uani 1 1 d . . .
C22 C 1.1760(9) 0.2976(5) 0.2654(5) 0.075(3) Uani 1 1 d . . .
H22A H 1.1647 0.3387 0.2705 0.090 Uiso 1 1 calc R . .
O23 O 1.0597(5) 0.0960(3) 0.2057(3) 0.070(2) Uani 1 1 d . . .
C23 C 1.2644(9) 0.2758(7) 0.2825(6) 0.095(4) Uani 1 1 d . . .
H23A H 1.3135 0.3027 0.2990 0.114 Uiso 1 1 calc R . .
C24 C 1.2823(9) 0.2142(7) 0.2757(6) 0.096(4) Uani 1 1 d . . .
H24A H 1.3427 0.2000 0.2869 0.115 Uiso 1 1 calc R . .
C25 C 1.2096(8) 0.1748(5) 0.2521(5) 0.077(3) Uani 1 1 d . . .
H25A H 1.2209 0.1333 0.2493 0.093 Uiso 1 1 calc R . .
C26 C 1.1195(7) 0.1959(4) 0.2324(4) 0.051(3) Uani 1 1 d . . .
C27 C 1.0440(7) 0.1506(5) 0.2119(4) 0.049(3) Uani 1 1 d . . .
O31A O 0.9359(8) 0.1534(5) -0.0814(5) 0.094(5) Uani 0.695(13) 1 d PD A 1
H31A H 0.8972 0.1538 -0.0620 0.140 Uiso 0.695(13) 1 calc PR A 1
O31B O 1.1127(19) 0.2729(13) 0.0899(9) 0.111(13) Uani 0.305(13) 1 d PD A 2
H31B H 1.0684 0.2687 0.1035 0.166 Uiso 0.305(13) 1 calc PR A 2
O32 O 0.8733(5) 0.1840(3) 0.0122(3) 0.0629(19) Uani 1 1 d . A .
O33 O 0.9593(4) 0.2424(3) 0.0959(3) 0.0574(18) Uani 1 1 d . A .
C31 C 1.0026(6) 0.1837(3) -0.0507(4) 0.078(3) Uani 1 1 d GD . .
C32 C 1.0702(8) 0.1854(4) -0.0817(4) 0.111(5) Uani 1 1 d G A .
H32A H 1.0613 0.1646 -0.1213 0.133 Uiso 1 1 calc R . .
C33 C 1.1510(7) 0.2183(5) -0.0536(6) 0.114(5) Uani 1 1 d G A .
H33A H 1.1962 0.2195 -0.0744 0.137 Uiso 1 1 calc R . .
C34 C 1.1642(5) 0.2494(4) 0.0055(6) 0.114(5) Uani 1 1 d G A .
H34A H 1.2183 0.2714 0.0243 0.137 Uiso 1 1 calc R . .
C35 C 1.0966(6) 0.2477(3) 0.0365(4) 0.085(4) Uani 1 1 d GD A .
C36 C 1.0158(5) 0.2148(3) 0.0084(4) 0.059(3) Uani 1 1 d G A .
C37 C 0.9446(7) 0.2137(4) 0.0414(5) 0.053(3) Uani 1 1 d . . .
O41 O 1.1858(7) 0.0402(4) 0.4344(4) 0.136(4) Uani 1 1 d . . .
H41A H 1.1404 0.0564 0.4082 0.204 Uiso 1 1 calc R . .
C41 C 1.2053(9) -0.0126(5) 0.4079(6) 0.088(4) Uani 1 1 d . . .
O42 O 1.0499(5) 0.0536(3) 0.3266(3) 0.078(2) Uani 1 1 d . . .
C42 C 1.2840(9) -0.0429(6) 0.4478(6) 0.099(5) Uani 1 1 d . . .
H42A H 1.3188 -0.0284 0.4891 0.119 Uiso 1 1 calc R . .
O43 O 1.0155(4) -0.0272(3) 0.2554(3) 0.065(2) Uani 1 1 d . . .
C43 C 1.3050(10) -0.0936(6) 0.4223(8) 0.115(5) Uani 1 1 d . . .
H43A H 1.3560 -0.1159 0.4471 0.139 Uiso 1 1 calc R . .
C44 C 1.2542(10) -0.1151(6) 0.3599(7) 0.103(5) Uani 1 1 d . . .
H44A H 1.2727 -0.1508 0.3439 0.124 Uiso 1 1 calc R . .
C45 C 1.1781(8) -0.0849(5) 0.3219(6) 0.089(4) Uani 1 1 d . . .
H45A H 1.1440 -0.0992 0.2803 0.106 Uiso 1 1 calc R . .
C46 C 1.1536(7) -0.0316(5) 0.3480(5) 0.068(3) Uani 1 1 d . . .
C47 C 1.0694(7) 0.0009(5) 0.3095(5) 0.063(3) Uani 1 1 d . . .
O51 O 0.8096(4) 0.2071(2) 0.3651(3) 0.0501(17) Uani 1 1 d . . .
C51 C 0.8471(7) 0.1658(5) 0.4127(4) 0.053(3) Uani 1 1 d . . .
O52 O 0.8250(4) 0.1233(2) 0.2833(3) 0.0492(17) Uani 1 1 d . . .
C52 C 0.8696(7) 0.1841(5) 0.4786(5) 0.073(3) Uani 1 1 d . . .
H52A H 0.8578 0.2241 0.4884 0.088 Uiso 1 1 calc R . .
O53 O 0.8691(5) 0.0312(3) 0.3210(3) 0.077(2) Uani 1 1 d . . .
C53 C 0.9084(9) 0.1445(7) 0.5288(6) 0.102(5) Uani 1 1 d . . .
H53A H 0.9223 0.1577 0.5723 0.123 Uiso 1 1 calc R . .
C54 C 0.9271(9) 0.0863(7) 0.5165(5) 0.103(5) Uani 1 1 d . . .
H54A H 0.9547 0.0598 0.5512 0.123 Uiso 1 1 calc R . .
C55 C 0.9053(8) 0.0669(5) 0.4527(5) 0.081(4) Uani 1 1 d . . .
H55A H 0.9171 0.0266 0.4442 0.098 Uiso 1 1 calc R . .
C56 C 0.8655(7) 0.1064(5) 0.3998(5) 0.058(3) Uani 1 1 d . . .
C57 C 0.8516(7) 0.0844(5) 0.3319(5) 0.052(3) Uani 1 1 d . . .
O61 O 0.7405(4) 0.1022(3) -0.0410(3) 0.0551(18) Uani 1 1 d . . .
C61 C 0.7865(7) 0.0530(4) -0.0511(4) 0.049(2) Uani 1 1 d . . .
O62 O 0.8335(4) 0.0879(3) 0.0847(2) 0.0447(16) Uani 1 1 d . . .
C62 C 0.7733(8) 0.0346(5) -0.1165(5) 0.066(3) Uani 1 1 d . . .
H62A H 0.7330 0.0560 -0.1514 0.080 Uiso 1 1 calc R . .
O63 O 0.9145(5) 0.0045(3) 0.1148(3) 0.0601(18) Uani 1 1 d . . .
C63 C 0.8199(9) -0.0150(6) -0.1287(5) 0.081(4) Uani 1 1 d . . .
H63A H 0.8115 -0.0269 -0.1721 0.097 Uiso 1 1 calc R . .
C64 C 0.8786(8) -0.0472(5) -0.0783(6) 0.079(3) Uani 1 1 d . . .
H64A H 0.9093 -0.0810 -0.0875 0.095 Uiso 1 1 calc R . .
C65 C 0.8928(7) -0.0302(4) -0.0140(5) 0.064(3) Uani 1 1 d . . .
H65A H 0.9328 -0.0528 0.0200 0.077 Uiso 1 1 calc R . .
C66 C 0.8483(6) 0.0201(4) 0.0007(4) 0.043(2) Uani 1 1 d . . .
C67 C 0.8656(7) 0.0385(4) 0.0693(4) 0.050(3) Uani 1 1 d . . .
O71 O 0.5432(4) 0.0309(2) 0.1013(3) 0.0509(17) Uani 1 1 d . . .
C71 C 0.5560(7) -0.0282(4) 0.1188(4) 0.047(3) Uani 1 1 d . . .
O72 O 0.7165(4) 0.0473(2) 0.1667(3) 0.0450(16) Uani 1 1 d . . .
O73 O 0.8039(5) -0.0347(2) 0.1924(3) 0.0560(18) Uani 1 1 d . . .
C74 C 0.5761(9) -0.1501(4) 0.1510(5) 0.094(5) Uani 1 1 d . . .
H74A H 0.5825 -0.1915 0.1612 0.112 Uiso 1 1 calc R . .
C75 C 0.6522(7) -0.1136(4) 0.1676(5) 0.067(3) Uani 1 1 d . . .
H75A H 0.7102 -0.1300 0.1888 0.080 Uiso 1 1 calc R . .
C76 C 0.6427(7) -0.0512(4) 0.1525(4) 0.046(3) Uani 1 1 d . . .
C77 C 0.7246(7) -0.0118(4) 0.1713(4) 0.042(2) Uani 1 1 d . . .
C78 C 0.4796(7) -0.0658(4) 0.1016(4) 0.062(3) Uani 1 1 d . . .
H78A H 0.4221 -0.0500 0.0782 0.075 Uiso 1 1 calc R . .
C79 C 0.4882(8) -0.1262(5) 0.1188(5) 0.089(4) Uani 1 1 d . . .
H79A H 0.4363 -0.1511 0.1093 0.106 Uiso 1 1 calc R . .
O91 O 0.8586(4) 0.3301(2) 0.1447(3) 0.0563(17) Uani 1 1 d . . .
C91 C 0.8859(12) 0.3926(5) 0.1405(7) 0.116(5) Uani 1 1 d . . .
H91A H 0.9344 0.3984 0.1829 0.139 Uiso 1 1 calc R . .
C92 C 0.8159(10) 0.4342(5) 0.1454(8) 0.160(7) Uani 1 1 d D . .
H92A H 0.7946 0.4223 0.1814 0.240 Uiso 1 1 calc R . .
H92B H 0.7653 0.4335 0.1049 0.240 Uiso 1 1 calc R . .
H92C H 0.8410 0.4748 0.1530 0.240 Uiso 1 1 calc R . .
C93 C 0.9372(11) 0.4011(6) 0.0922(8) 0.167(8) Uani 1 1 d D . .
H93A H 0.9828 0.3695 0.0983 0.251 Uiso 1 1 calc R . .
H93B H 0.9671 0.4403 0.0991 0.251 Uiso 1 1 calc R . .
H93C H 0.8949 0.3990 0.0481 0.251 Uiso 1 1 calc R . .
O101 O 0.4951(4) 0.1493(2) 0.1027(3) 0.0503(16) Uani 1 1 d . . .
C101 C 0.3974(9) 0.1492(7) 0.0764(7) 0.103(4) Uani 1 1 d . . .
H10A H 0.3856 0.1921 0.0634 0.123 Uiso 1 1 calc R . .
C102 C 0.3629(9) 0.1194(6) 0.0129(6) 0.141(7) Uani 1 1 d . . .
H10B H 0.2967 0.1218 -0.0027 0.211 Uiso 1 1 calc R . .
H10C H 0.3816 0.0773 0.0172 0.211 Uiso 1 1 calc R . .
H10D H 0.3875 0.1393 -0.0181 0.211 Uiso 1 1 calc R . .
C103 C 0.3538(10) 0.1448(9) 0.1240(8) 0.191(9) Uani 1 1 d . . .
H10E H 0.3859 0.1694 0.1614 0.286 Uiso 1 1 calc R . .
H10F H 0.3538 0.1030 0.1376 0.286 Uiso 1 1 calc R . .
H10G H 0.2913 0.1590 0.1061 0.286 Uiso 1 1 calc R . .
O111 O 0.6737(4) 0.2701(2) 0.2679(3) 0.0549(17) Uani 1 1 d . . .
C111 C 0.5990(8) 0.3131(5) 0.2443(5) 0.070(3) Uani 1 1 d . . .
H11A H 0.6028 0.3437 0.2786 0.084 Uiso 1 1 calc R . .
C112 C 0.5101(7) 0.2786(5) 0.2300(7) 0.128(6) Uani 1 1 d D . .
H11B H 0.5052 0.2616 0.2703 0.192 Uiso 1 1 calc R . .
H11C H 0.5088 0.2463 0.1993 0.192 Uiso 1 1 calc R . .
H11D H 0.4593 0.3059 0.2112 0.192 Uiso 1 1 calc R . .
C113 C 0.6141(8) 0.3445(6) 0.1838(6) 0.125(5) Uani 1 1 d D . .
H11E H 0.5659 0.3738 0.1659 0.187 Uiso 1 1 calc R . .
H11F H 0.6129 0.3143 0.1508 0.187 Uiso 1 1 calc R . .
H11G H 0.6728 0.3648 0.1969 0.187 Uiso 1 1 calc R . .
O81 O 0.6830(4) 0.2201(2) -0.0235(3) 0.0533(17) Uani 1 1 d D . .
C81 C 0.6589(7) 0.2818(3) -0.0482(5) 0.146(6) Uiso 1 1 d D . .
C82 C 0.6410(13) 0.3168(4) 0.0100(8) 0.210(13) Uiso 0.67 1 d PD . .
H82A H 0.5878 0.2999 0.0186 0.315 Uiso 0.67 1 calc PR . .
H82B H 0.6302 0.3592 -0.0014 0.315 Uiso 0.67 1 calc PR . .
H82C H 0.6938 0.3130 0.0488 0.315 Uiso 0.67 1 calc PR . .
C84 C 0.5701(8) 0.2822(6) -0.1000(7) 0.142(8) Uiso 0.67 1 d PD . .
H84A H 0.5754 0.2611 -0.1382 0.212 Uiso 0.67 1 calc PR . .
H84B H 0.5514 0.3237 -0.1117 0.212 Uiso 0.67 1 calc PR . .
H84C H 0.5250 0.2622 -0.0845 0.212 Uiso 0.67 1 calc PR . .
C83 C 0.7429(9) 0.3067(5) -0.0646(8) 0.139(8) Uiso 0.67 1 d PD . .
H83A H 0.7514 0.2840 -0.1008 0.209 Uiso 0.67 1 calc PR . .
H83B H 0.7968 0.3027 -0.0266 0.209 Uiso 0.67 1 calc PR . .
H83C H 0.7331 0.3490 -0.0766 0.209 Uiso 0.67 1 calc PR . .

loop_
_atom_site_aniso_label
_atom_site_aniso_U_11
_atom_site_aniso_U_22
_atom_site_aniso_U_33
_atom_site_aniso_U_23
_atom_site_aniso_U_13
_atom_site_aniso_U_12
Bi1 0.0409(2) 0.0471(2) 0.0480(2) -0.00384(17) 0.00696(18) 0.00222(17)
Ta1 0.0415(3) 0.0450(2) 0.0420(2) -0.00410(18) 0.00988(19) -0.00163(18)
O1 0.057(5) 0.039(3) 0.046(3) -0.011(3) 0.012(3) -0.007(3)
Ta2 0.0419(3) 0.0406(2) 0.0525(2) -0.00765(18) 0.0151(2) -0.00844(18)
O2 0.042(4) 0.036(3) 0.054(4) -0.009(3) 0.000(3) -0.005(3)
O3 0.044(4) 0.036(3) 0.045(3) -0.003(3) 0.014(3) -0.008(3)
Ta3 0.0408(3) 0.0407(2) 0.0469(2) -0.00802(18) 0.0137(2) -0.00399(18)
Ta4 0.0356(2) 0.0334(2) 0.0478(2) -0.00094(17) 0.00741(19) -0.00279(17)
O4 0.036(4) 0.049(4) 0.050(3) -0.005(3) 0.019(3) -0.002(3)
O11 0.109(8) 0.111(6) 0.094(6) -0.004(5) 0.041(5) -0.050(5)
C11 0.064(9) 0.082(8) 0.056(7) 0.008(6) 0.027(6) -0.002(7)
O12 0.045(4) 0.043(4) 0.057(4) 0.004(3) 0.012(3) -0.013(3)
C12 0.068(10) 0.105(10) 0.117(11) -0.006(9) 0.047(9) -0.035(7)
O13 0.050(5) 0.066(4) 0.047(4) -0.005(3) 0.015(3) -0.013(4)
C13 0.092(13) 0.131(13) 0.126(13) 0.027(10) 0.052(11) -0.005(10)
C14 0.108(13) 0.138(13) 0.081(9) -0.017(9) 0.026(9) -0.021(10)
C15 0.081(10) 0.114(10) 0.072(8) 0.016(7) 0.059(7) 0.004(7)
C16 0.046(7) 0.062(6) 0.057(6) 0.014(5) 0.027(5) -0.009(5)
C17 0.051(7) 0.053(6) 0.047(6) 0.012(5) 0.006(6) 0.002(5)
O21 0.042(5) 0.051(4) 0.070(4) -0.016(3) 0.015(4) -0.016(3)
C21 0.038(7) 0.072(7) 0.047(6) -0.004(5) 0.017(5) -0.018(6)
O22 0.043(5) 0.042(4) 0.065(4) -0.003(3) 0.008(3) -0.006(3)
C22 0.068(9) 0.084(8) 0.065(7) -0.002(6) 0.008(7) -0.020(7)
O23 0.055(5) 0.054(4) 0.102(5) -0.026(4) 0.025(4) 0.004(4)
C23 0.051(9) 0.112(11) 0.104(10) 0.004(9) -0.003(8) -0.037(8)
C24 0.047(9) 0.114(11) 0.118(11) 0.020(9) 0.013(8) 0.002(8)
C25 0.050(8) 0.080(8) 0.095(9) 0.007(7) 0.013(7) -0.002(7)
C26 0.037(7) 0.060(7) 0.056(6) -0.010(5) 0.012(5) -0.006(5)
C27 0.036(7) 0.075(7) 0.037(5) -0.005(5) 0.012(5) -0.006(6)
O31A 0.066(9) 0.142(11) 0.079(8) -0.036(7) 0.033(7) -0.036(7)
O31B 0.08(2) 0.16(3) 0.09(2) -0.056(19) 0.026(17) -0.068(19)
O32 0.047(5) 0.084(5) 0.061(4) -0.021(4) 0.022(4) -0.008(4)
O33 0.056(5) 0.064(4) 0.059(4) -0.011(3) 0.026(4) -0.017(3)
C31 0.077(10) 0.080(9) 0.088(10) 0.025(7) 0.042(9) 0.014(7)
C32 0.118(14) 0.146(13) 0.085(9) 0.011(9) 0.056(10) 0.010(11)
C33 0.117(15) 0.128(13) 0.134(14) 0.032(10) 0.092(12) 0.046(11)
C34 0.071(11) 0.102(11) 0.181(16) 0.015(11) 0.056(11) -0.002(8)
C35 0.040(8) 0.092(9) 0.137(12) 0.029(9) 0.048(9) 0.000(7)
C36 0.059(8) 0.068(7) 0.059(7) 0.001(6) 0.030(6) 0.003(6)
C37 0.050(8) 0.055(6) 0.056(7) 0.015(5) 0.020(6) 0.001(5)
O41 0.128(9) 0.129(8) 0.114(7) -0.009(6) -0.014(6) 0.003(7)
C41 0.094(11) 0.051(7) 0.106(10) -0.007(7) 0.012(9) -0.006(7)
O42 0.076(6) 0.061(5) 0.078(5) -0.011(4) -0.002(4) 0.005(4)
C42 0.064(10) 0.107(11) 0.100(10) 0.036(9) -0.012(8) 0.001(8)
O43 0.039(4) 0.084(5) 0.061(4) 0.011(4) -0.001(4) 0.003(4)
C43 0.092(12) 0.086(10) 0.152(15) 0.024(10) 0.014(11) 0.036(9)
C44 0.088(12) 0.108(10) 0.103(10) 0.008(9) 0.015(9) 0.023(9)
C45 0.072(10) 0.073(8) 0.117(10) 0.014(8) 0.024(8) 0.027(7)
C46 0.048(8) 0.064(7) 0.072(7) -0.004(6) -0.009(6) 0.006(6)
C47 0.057(8) 0.059(7) 0.068(7) 0.011(6) 0.013(6) -0.002(6)
O51 0.055(5) 0.048(4) 0.046(4) -0.011(3) 0.015(3) -0.001(3)
C51 0.049(7) 0.068(7) 0.044(6) -0.009(6) 0.018(5) -0.008(5)
O52 0.052(5) 0.048(4) 0.042(4) -0.011(3) 0.009(3) -0.002(3)
C52 0.061(8) 0.108(9) 0.051(7) -0.015(7) 0.017(6) 0.009(7)
O53 0.108(7) 0.053(5) 0.071(5) 0.008(4) 0.031(4) 0.017(4)
C53 0.100(12) 0.162(14) 0.043(7) -0.018(9) 0.020(7) 0.027(10)
C54 0.133(13) 0.131(12) 0.037(7) 0.008(7) 0.016(7) 0.036(10)
C55 0.081(10) 0.098(9) 0.068(8) 0.009(7) 0.028(7) 0.009(7)
C56 0.062(8) 0.076(7) 0.043(6) -0.004(6) 0.028(5) -0.002(6)
C57 0.046(7) 0.049(6) 0.064(7) 0.004(6) 0.019(5) -0.012(5)
O61 0.050(5) 0.060(4) 0.044(4) -0.005(3) -0.001(3) -0.001(3)
C61 0.037(6) 0.054(6) 0.053(6) -0.009(5) 0.011(5) -0.011(5)
O62 0.046(4) 0.050(4) 0.036(3) -0.007(3) 0.010(3) 0.006(3)
C62 0.082(9) 0.075(7) 0.042(6) -0.015(5) 0.018(6) 0.004(6)
O63 0.058(5) 0.064(4) 0.055(4) -0.009(4) 0.014(4) 0.014(4)
C63 0.096(11) 0.099(9) 0.056(7) -0.034(7) 0.037(7) -0.011(8)
C64 0.082(10) 0.073(8) 0.087(9) -0.021(7) 0.032(8) 0.008(7)
C65 0.072(8) 0.064(7) 0.063(7) -0.015(6) 0.031(6) 0.001(6)
C66 0.032(6) 0.045(5) 0.058(6) -0.018(5) 0.021(5) -0.001(4)
C67 0.054(7) 0.043(6) 0.048(6) -0.013(5) 0.010(5) 0.001(5)
O71 0.042(4) 0.041(4) 0.059(4) 0.004(3) 0.001(3) 0.000(3)
C71 0.049(7) 0.033(5) 0.045(5) 0.006(4) -0.004(5) -0.002(5)
O72 0.035(4) 0.035(3) 0.059(4) -0.002(3) 0.006(3) 0.002(3)
O73 0.048(5) 0.042(4) 0.072(4) 0.000(3) 0.011(4) 0.006(3)
C74 0.099(11) 0.043(6) 0.104(9) 0.018(6) -0.018(8) -0.005(7)
C75 0.053(8) 0.038(6) 0.082(7) 0.003(5) -0.019(6) -0.007(5)
C76 0.051(7) 0.030(5) 0.047(5) -0.006(4) -0.001(5) -0.005(5)
C77 0.048(7) 0.048(6) 0.027(5) -0.008(4) 0.008(5) 0.009(5)
C78 0.048(7) 0.045(6) 0.073(7) 0.010(5) -0.011(6) -0.014(5)
C79 0.065(9) 0.058(7) 0.109(9) 0.019(7) -0.020(7) -0.025(6)
O91 0.054(5) 0.045(4) 0.078(4) 0.000(3) 0.032(4) -0.011(3)
C91 0.168(16) 0.037(7) 0.160(13) -0.011(8) 0.076(12) -0.011(8)
C92 0.23(2) 0.047(8) 0.25(2) 0.001(10) 0.143(17) -0.004(10)
C93 0.20(2) 0.123(13) 0.24(2) 0.013(13) 0.156(17) -0.040(12)
O101 0.043(4) 0.046(4) 0.061(4) -0.002(3) 0.015(3) 0.000(3)
C101 0.046(9) 0.149(13) 0.104(11) -0.006(9) 0.012(8) 0.010(8)
C102 0.084(12) 0.180(14) 0.110(11) -0.068(10) -0.041(9) 0.017(10)
C103 0.053(11) 0.37(3) 0.153(15) 0.056(17) 0.041(11) -0.022(14)
O111 0.048(4) 0.046(4) 0.070(4) -0.008(3) 0.018(4) 0.005(3)
C111 0.068(9) 0.063(7) 0.080(8) -0.009(6) 0.024(7) 0.008(6)
C112 0.044(9) 0.120(11) 0.206(16) -0.005(11) 0.019(10) 0.014(8)
C113 0.102(13) 0.152(13) 0.097(10) 0.031(9) 0.000(9) -0.002(10)
O81 0.058(5) 0.045(4) 0.053(4) 0.003(3) 0.013(3) -0.002(3)

loop_
_atom_type_symbol
_atom_type_description
_atom_type_scat_dispersion_real
_atom_type_scat_dispersion_imag
_atom_type_scat_source
C C 0.0033 0.0016 'International Tables Vol C Tables 4.2.6.8 and 6.1.1.4'
H H 0.0000 0.0000 'International Tables Vol C Tables 4.2.6.8 and 6.1.1.4'
O O 0.0106 0.0060 'International Tables Vol C Tables 4.2.6.8 and 6.1.1.4'
Ta Ta -0.7052 6.5227 'International Tables Vol C Tables 4.2.6.8 and 6.1.1.4'
Bi Bi -4.1077 10.2566 'International Tables Vol C Tables 4.2.6.8 and 6.1.1.4'

loop_
_geom_angle_atom_site_label_1
_geom_angle_atom_site_label_2
_geom_angle_atom_site_label_3
_geom_angle
_geom_angle_site_symmetry_1
_geom_angle_site_symmetry_3
_geom_angle_publ_flag
O43 Bi1 O63 81.5(2) . . ?
O43 Bi1 O73 84.6(2) . . ?
O63 Bi1 O73 74.8(2) . . ?
O43 Bi1 O53 85.0(2) . . ?
O63 Bi1 O53 147.6(2) . . ?
O73 Bi1 O53 74.7(2) . . ?
O43 Bi1 O23 77.9(2) . . ?
O63 Bi1 O23 79.6(2) . . ?
O73 Bi1 O23 150.8(2) . . ?
O53 Bi1 O23 126.1(2) . . ?
O43 Bi1 O42 54.8(2) . . ?
O63 Bi1 O42 126.8(2) . . ?
O73 Bi1 O42 122.5(2) . . ?
O53 Bi1 O42 64.2(2) . . ?
O23 Bi1 O42 64.2(2) . . ?
O43 Bi1 C47 28.0(3) . . ?
O63 Bi1 C47 104.8(3) . . ?
O73 Bi1 C47 105.6(3) . . ?
O53 Bi1 C47 73.5(3) . . ?
O23 Bi1 C47 67.7(3) . . ?
O42 Bi1 C47 26.8(2) . . ?
O81 Ta1 O4 98.6(2) . . ?
O81 Ta1 O2 99.7(2) . . ?
O4 Ta1 O2 95.7(2) . . ?
O81 Ta1 O61 94.7(2) . . ?
O4 Ta1 O61 158.9(2) . . ?
O2 Ta1 O61 98.1(2) . . ?
O81 Ta1 O62 171.2(2) . . ?
O4 Ta1 O62 84.9(2) . . ?
O2 Ta1 O62 87.9(2) . . ?
O61 Ta1 O62 79.8(2) . . ?
O81 Ta1 O32 91.5(3) . . ?
O4 Ta1 O32 82.6(2) . . ?
O2 Ta1 O32 168.8(2) . . ?
O61 Ta1 O32 80.7(2) . . ?
O62 Ta1 O32 80.9(2) . . ?
Ta2 O1 Ta3 148.1(3) . . ?
O91 Ta2 O1 100.7(2) . . ?
O91 Ta2 O4 100.9(2) . . ?
O1 Ta2 O4 94.1(2) . . ?
O91 Ta2 O21 89.7(2) . . ?
O1 Ta2 O21 100.8(2) . . ?
O4 Ta2 O21 159.9(2) . . ?
O91 Ta2 O22 166.7(3) . . ?
O1 Ta2 O22 88.9(2) . . ?
O4 Ta2 O22 87.5(2) . . ?
O21 Ta2 O22 79.4(2) . . ?
O91 Ta2 O33 90.2(2) . . ?
O1 Ta2 O33 168.9(2) . . ?
O4 Ta2 O33 81.8(2) . . ?
O21 Ta2 O33 81.1(2) . . ?
O22 Ta2 O33 80.7(2) . . ?
Ta4 O2 Ta1 146.0(3) . . ?
Ta3 O3 Ta4 154.7(3) . . ?
O111 Ta3 O3 98.5(2) . . ?
O111 Ta3 O1 98.0(3) . . ?
O3 Ta3 O1 95.3(2) . . ?
O111 Ta3 O51 94.9(2) . . ?
O3 Ta3 O51 158.4(2) . . ?
O1 Ta3 O51 99.6(2) . . ?
O111 Ta3 O52 172.2(3) . . ?
O3 Ta3 O52 84.9(2) . . ?
O1 Ta3 O52 88.7(2) . . ?
O51 Ta3 O52 79.9(2) . . ?
O111 Ta3 O13 90.6(3) . . ?
O3 Ta3 O13 81.7(2) . . ?
O1 Ta3 O13 171.2(2) . . ?
O51 Ta3 O13 81.2(2) . . ?
O52 Ta3 O13 82.9(2) . . ?
O101 Ta4 O2 99.9(2) . . ?
O101 Ta4 O3 100.0(2) . . ?
O2 Ta4 O3 95.1(2) . . ?
O101 Ta4 O71 90.7(2) . . ?
O2 Ta4 O71 100.0(2) . . ?
O3 Ta4 O71 159.7(2) . . ?
O101 Ta4 O72 168.1(2) . . ?
O2 Ta4 O72 88.5(2) . . ?
O3 Ta4 O72 87.5(2) . . ?
O71 Ta4 O72 79.5(2) . . ?
O101 Ta4 O12 89.1(2) . . ?
O2 Ta4 O12 170.9(2) . . ?
O3 Ta4 O12 81.7(2) . . ?
O71 Ta4 O12 81.4(2) . . ?
O72 Ta4 O12 82.8(2) . . ?
Ta2 O4 Ta1 155.8(3) . . ?
O11 C11 C16 124.1(11) . . ?
O11 C11 C12 114.6(11) . . ?
C16 C11 C12 121.3(11) . . ?
C17 O12 Ta4 135.5(6) . . ?
C13 C12 C11 117.4(12) . . ?
C17 O13 Ta3 138.7(6) . . ?
C12 C13 C14 121.4(15) . . ?
C15 C14 C13 121.9(14) . . ?
C14 C15 C16 118.6(12) . . ?
C11 C16 C15 119.3(10) . . ?
C11 C16 C17 123.7(10) . . ?
C15 C16 C17 117.0(10) . . ?
O13 C17 O12 122.5(10) . . ?
O13 C17 C16 119.0(9) . . ?
O12 C17 C16 118.5(9) . . ?
C21 O21 Ta2 134.8(6) . . ?
O21 C21 C26 123.4(8) . . ?
O21 C21 C22 116.3(10) . . ?
C26 C21 C22 120.3(10) . . ?
C27 O22 Ta2 134.3(6) . . ?
C23 C22 C21 118.7(11) . . ?
C27 O23 Bi1 101.3(6) . . ?
C22 C23 C24 121.3(11) . . ?
C25 C24 C23 118.9(12) . . ?
C24 C25 C26 121.0(11) . . ?
C21 C26 C25 119.7(9) . . ?
C21 C26 C27 121.5(9) . . ?
C25 C26 C27 118.3(10) . . ?
O23 C27 O22 119.6(9) . . ?
O23 C27 C26 121.5(10) . . ?
O22 C27 C26 118.9(9) . . ?
C37 O32 Ta1 136.6(6) . . ?
C37 O33 Ta2 136.9(6) . . ?
O31A C31 C32 112.3(9) . . ?
O31A C31 C36 127.7(9) . . ?
C32 C31 C36 120.0 . . ?
C31 C32 C33 120.0 . . ?
C32 C33 C34 120.0 . . ?
C35 C34 C33 120.0 . . ?
O31B C35 C36 121.8(14) . . ?
O31B C35 C34 118.1(14) . . ?
C36 C35 C34 120.0 . . ?
C35 C36 C31 120.0 . . ?
C35 C36 C37 119.5(8) . . ?
C31 C36 C37 120.5(8) . . ?
O32 C37 O33 125.7(10) . . ?
O32 C37 C36 115.4(9) . . ?
O33 C37 C36 118.9(9) . . ?
C46 C41 O41 121.3(12) . . ?
C46 C41 C42 124.6(12) . . ?
O41 C41 C42 114.1(12) . . ?
C47 O42 Bi1 83.1(6) . . ?
C43 C42 C41 115.0(13) . . ?
C47 O43 Bi1 100.1(6) . . ?
C42 C43 C44 122.9(13) . . ?
C45 C44 C43 121.2(13) . . ?
C44 C45 C46 117.1(12) . . ?
C41 C46 C45 119.3(11) . . ?
C41 C46 C47 122.1(11) . . ?
C45 C46 C47 118.6(10) . . ?
O42 C47 O43 121.9(9) . . ?
O42 C47 C46 121.3(10) . . ?
O43 C47 C46 116.8(10) . . ?
O42 C47 Bi1 70.1(5) . . ?
O43 C47 Bi1 51.9(5) . . ?
C46 C47 Bi1 167.9(8) . . ?
C51 O51 Ta3 135.0(5) . . ?
O51 C51 C56 123.3(8) . . ?
O51 C51 C52 118.5(9) . . ?
C56 C51 C52 118.1(10) . . ?
C57 O52 Ta3 132.7(6) . . ?
C53 C52 C51 121.1(11) . . ?
C57 O53 Bi1 100.2(6) . . ?
C54 C53 C52 121.1(11) . . ?
C53 C54 C55 119.2(11) . . ?
C54 C55 C56 121.3(11) . . ?
C51 C56 C55 119.1(9) . . ?
C51 C56 C57 122.0(9) . . ?
C55 C56 C57 118.7(10) . . ?
O53 C57 O52 119.8(9) . . ?
O53 C57 C56 121.5(9) . . ?
O52 C57 C56 118.6(9) . . ?
C61 O61 Ta1 137.7(5) . . ?
O61 C61 C66 122.9(8) . . ?
O61 C61 C62 118.1(9) . . ?
C66 C61 C62 119.0(9) . . ?
C67 O62 Ta1 135.1(5) . . ?
C63 C62 C61 119.8(10) . . ?
C67 O63 Bi1 107.1(5) . . ?
C64 C63 C62 120.9(10) . . ?
C63 C64 C65 120.6(10) . . ?
C64 C65 C66 120.6(10) . . ?
C65 C66 C61 119.2(8) . . ?
C65 C66 C67 120.0(9) . . ?
C61 C66 C67 120.9(8) . . ?
O63 C67 O62 118.9(8) . . ?
O63 C67 C66 119.1(8) . . ?
O62 C67 C66 122.0(8) . . ?
C71 O71 Ta4 137.5(5) . . ?
O71 C71 C78 117.6(8) . . ?
O71 C71 C76 121.7(8) . . ?
C78 C71 C76 120.7(8) . . ?
C77 O72 Ta4 135.1(6) . . ?
C77 O73 Bi1 107.5(5) . . ?
C75 C74 C79 121.0(9) . . ?
C74 C75 C76 119.6(9) . . ?
C71 C76 C75 119.1(8) . . ?
C71 C76 C77 121.4(8) . . ?
C75 C76 C77 119.5(8) . . ?
O73 C77 O72 118.9(8) . . ?
O73 C77 C76 120.4(8) . . ?
O72 C77 C76 120.7(8) . . ?
C79 C78 C71 120.3(9) . . ?
C78 C79 C74 119.2(10) . . ?
C91 O91 Ta2 148.3(8) . . ?
C92 C91 O91 111.2(13) . . ?
C92 C91 C93 122.5(11) . . ?
O91 C91 C93 112.8(11) . . ?
C101 O101 Ta4 150.8(7) . . ?
C103 C101 O101 113.6(11) . . ?
C103 C101 C102 122.6(15) . . ?
O101 C101 C102 113.5(11) . . ?
C111 O111 Ta3 159.9(6) . . ?
O111 C111 C112 108.0(9) . . ?
O111 C111 C113 105.8(9) . . ?
C112 C111 C113 114.7(8) . . ?
C81 O81 Ta1 158.2(5) . . ?
O81 C81 C84 110.5(5) . . ?
O81 C81 C83 106.2(4) . . ?
C84 C81 C83 118.1(5) . . ?
O81 C81 C82 104.9(4) . . ?
C84 C81 C82 104.3(9) . . ?
C83 C81 C82 112.1(5) . . ?

loop_
_geom_bond_atom_site_label_1
_geom_bond_atom_site_label_2
_geom_bond_distance
_geom_bond_site_symmetry_2
_geom_bond_publ_flag
Bi1 O43 2.240(6) . ?
Bi1 O63 2.337(6) . ?
Bi1 O73 2.348(6) . ?
Bi1 O53 2.554(7) . ?
Bi1 O23 2.588(7) . ?
Bi1 O42 2.655(6) . ?
Bi1 C47 2.803(10) . ?
Ta1 O81 1.834(5) . ?
Ta1 O4 1.901(5) . ?
Ta1 O2 1.904(6) . ?
Ta1 O61 1.958(6) . ?
Ta1 O62 2.132(5) . ?
Ta1 O32 2.163(7) . ?
O1 Ta2 1.887(6) . ?
O1 Ta3 1.913(6) . ?
Ta2 O91 1.844(6) . ?
Ta2 O4 1.897(5) . ?
Ta2 O21 1.973(6) . ?
Ta2 O22 2.068(6) . ?
Ta2 O33 2.170(7) . ?
O2 Ta4 1.892(6) . ?
O3 Ta3 1.898(5) . ?
O3 Ta4 1.905(5) . ?
Ta3 O111 1.837(6) . ?
Ta3 O51 1.953(5) . ?
Ta3 O52 2.082(6) . ?
Ta3 O13 2.143(6) . ?
Ta4 O101 1.834(6) . ?
Ta4 O71 1.953(5) . ?
Ta4 O72 2.106(5) . ?
Ta4 O12 2.178(6) . ?
O11 C11 1.329(11) . ?
C11 C16 1.372(13) . ?
C11 C12 1.396(15) . ?
O12 C17 1.291(10) . ?
C12 C13 1.354(16) . ?
O13 C17 1.260(10) . ?
C13 C14 1.382(17) . ?
C14 C15 1.326(16) . ?
C15 C16 1.410(13) . ?
C16 C17 1.460(13) . ?
O21 C21 1.347(11) . ?
C21 C26 1.369(12) . ?
C21 C22 1.410(13) . ?
O22 C27 1.290(11) . ?
C22 C23 1.368(15) . ?
O23 C27 1.235(10) . ?
C23 C24 1.393(15) . ?
C24 C25 1.369(14) . ?
C25 C26 1.384(13) . ?
C26 C27 1.477(12) . ?
O31A C31 1.220(9) . ?
O31B C35 1.219(9) . ?
O32 C37 1.253(11) . ?
O33 C37 1.276(10) . ?
C31 C32 1.3900 . ?
C31 C36 1.3900 . ?
C32 C33 1.3900 . ?
C33 C34 1.3900 . ?
C34 C35 1.3900 . ?
C35 C36 1.3900 . ?
C36 C37 1.468(11) . ?
O41 C41 1.360(13) . ?
C41 C46 1.338(13) . ?
C41 C42 1.400(15) . ?
O42 C47 1.273(11) . ?
C42 C43 1.318(16) . ?
O43 C47 1.337(11) . ?
C43 C44 1.395(16) . ?
C44 C45 1.360(15) . ?
C45 C46 1.393(13) . ?
C46 C47 1.472(13) . ?
O51 C51 1.345(10) . ?
C51 C56 1.375(12) . ?
C51 C52 1.395(12) . ?
O52 C57 1.305(10) . ?
C52 C53 1.360(14) . ?
O53 C57 1.232(10) . ?
C53 C54 1.347(15) . ?
C54 C55 1.362(14) . ?
C55 C56 1.399(13) . ?
C56 C57 1.476(12) . ?
O61 C61 1.338(10) . ?
C61 C66 1.403(12) . ?
C61 C62 1.404(12) . ?
O62 C67 1.273(9) . ?
C62 C63 1.366(13) . ?
O63 C67 1.263(9) . ?
C63 C64 1.359(13) . ?
C64 C65 1.368(13) . ?
C65 C66 1.381(12) . ?
C66 C67 1.458(11) . ?
O71 C71 1.345(8) . ?
C71 C78 1.378(12) . ?
C71 C76 1.386(12) . ?
O72 C77 1.301(9) . ?
O73 C77 1.254(10) . ?
C74 C75 1.361(14) . ?
C74 C79 1.403(14) . ?
C75 C76 1.400(11) . ?
C76 C77 1.468(12) . ?
C78 C79 1.367(12) . ?
O91 C91 1.441(11) . ?
C91 C92 1.433(16) . ?
C91 C93 1.487(17) . ?
O101 C101 1.417(13) . ?
C101 C103 1.380(17) . ?
C101 C102 1.446(15) . ?
O111 C111 1.441(11) . ?
C111 C112 1.499(13) . ?
C111 C113 1.541(13) . ?
O81 C81 1.4529(11) . ?
C81 C84 1.453(8) . ?
C81 C83 1.530(8) . ?
C81 C82 1.556(8) . ?
